data_7240431
loop_
_publ_author_name
'Shi, Zhi-Ping'
'Ren, Guo-Bin'
'Qi, Ming-Hui'
'Li, Zhong'
'Xu, Xiaoyong'

_publ_section_title
;
 Design, screening, and properties of novel solvates of azoxystrobin based
 on isomorphism
;
_journal_name_full CrystEngComm
_journal_paper_doi 10.1039/D0CE00204F
_journal_year 2020
_chemical_formula_sum 'C22.79 H18.58 Cl1.58 N3 O5'
_chemical_formula_weight 470.41
_space_group_crystal_system monoclinic
_space_group_IT_number 14
_space_group_name_Hall '-P 2yn'
_space_group_name_H-M_alt 'P 1 21/n 1'
_atom_sites_solution_hydrogens geom
_audit_creation_method SHELXL-2018/3
_audit_update_record
;
2020-04-07 deposited with the CCDC.	2020-04-30 downloaded from the CCDC.
;
_cell_angle_alpha 90
_cell_angle_beta 99.138(16)
_cell_angle_gamma 90
_cell_formula_units_Z 4
_cell_length_a 12.408(4)
_cell_length_b 7.7207(14)
_cell_length_c 24.595(5)
_cell_measurement_temperature 200(2)
_cell_volume 2326.3(10)
_computing_structure_refinement 'SHELXL-2018/3 (Sheldrick, 2018)'
_computing_structure_solution 'SHELXT 2014/5 (Sheldrick, 2014)'
_diffrn_ambient_temperature 200(2)
_diffrn_measured_fraction_theta_full 0.983
_diffrn_measured_fraction_theta_max 0.983
_diffrn_radiation_type CuK\a
_diffrn_radiation_wavelength 1.54178
_diffrn_reflns_av_R_equivalents 0.0750
_diffrn_reflns_av_unetI/netI 0.0644
_diffrn_reflns_Laue_measured_fraction_full 0.983
_diffrn_reflns_Laue_measured_fraction_max 0.983
_diffrn_reflns_limit_h_max 13
_diffrn_reflns_limit_h_min -13
_diffrn_reflns_limit_k_max 8
_diffrn_reflns_limit_k_min -8
_diffrn_reflns_limit_l_max 27
_diffrn_reflns_limit_l_min -26
_diffrn_reflns_number 14008
_diffrn_reflns_point_group_measured_fraction_full 0.983
_diffrn_reflns_point_group_measured_fraction_max 0.983
_diffrn_reflns_theta_full 59.093
_diffrn_reflns_theta_max 59.093
_diffrn_reflns_theta_min 3.640
_exptl_absorpt_coefficient_mu 2.399
_exptl_crystal_density_diffrn 1.343
_exptl_crystal_F_000 973
_exptl_crystal_size_max 0.440
_exptl_crystal_size_mid 0.080
_exptl_crystal_size_min 0.030
_refine_diff_density_max 0.982
_refine_diff_density_min -0.316
_refine_diff_density_rms 0.069
_refine_ls_extinction_method none
_refine_ls_goodness_of_fit_ref 1.114
_refine_ls_hydrogen_treatment constr
_refine_ls_matrix_type full
_refine_ls_number_parameters 328
_refine_ls_number_reflns 3296
_refine_ls_number_restraints 88
_refine_ls_restrained_S_all 1.118
_refine_ls_R_factor_all 0.1181
_refine_ls_R_factor_gt 0.0880
_refine_ls_shift/su_max 0.000
_refine_ls_shift/su_mean 0.000
_refine_ls_structure_factor_coef Fsqd
_refine_ls_weighting_details 'w=1/[\s^2^(Fo^2^)+(0.0529P)^2^+7.8828P] where P=(Fo^2^+2Fc^2^)/3'
_refine_ls_weighting_scheme calc
_refine_ls_wR_factor_gt 0.1869
_refine_ls_wR_factor_ref 0.2045
_reflns_Friedel_coverage 0.000
_reflns_number_gt 2377
_reflns_number_total 3296
_reflns_threshold_expression 'I > 2\s(I)'
_cod_data_source_file d0ce00204f2.cif
_cod_data_source_block SC214_MJZ_5_16_0m_a
_cod_original_sg_symbol_H-M 'P 21/n'
_cod_database_code 7240431
_shelx_shelxl_version_number 2018/3
_shelx_space_group_comment
;
The symmetry employed for this shelxl refinement is uniquely defined
by the following loop, which should always be used as a source of
symmetry information in preference to the above space-group names.
They are only intended as comments.
;
_shelx_estimated_absorpt_t_min 0.418
_shelx_estimated_absorpt_t_max 0.932

loop_
_space_group_symop_operation_xyz
'x, y, z'
'-x+1/2, y+1/2, -z+1/2'
'-x, -y, -z'
'x-1/2, -y-1/2, z-1/2'

loop_
_atom_site_label
_atom_site_type_symbol
_atom_site_fract_x
_atom_site_fract_y
_atom_site_fract_z
_atom_site_U_iso_or_equiv
_atom_site_adp_type
_atom_site_occupancy
_atom_site_site_symmetry_order
_atom_site_calc_flag
_atom_site_refinement_flags_posn
_atom_site_refinement_flags_adp
_atom_site_refinement_flags_occupancy
_atom_site_disorder_assembly
_atom_site_disorder_group
C33 C 0.0926(10) 0.593(3) 0.5702(6) 0.086(4) Uani 0.5 1 d D U P A -1
H33A H 0.103368 0.684964 0.543406 0.103 Uiso 0.5 1 calc R U P A -1
H33B H 0.122560 0.483653 0.557989 0.103 Uiso 0.5 1 calc R U P A -1
Cl1 Cl -0.0451(6) 0.5691(9) 0.5726(3) 0.087(2) Uani 0.5 1 d D U P A -1
Cl2 Cl 0.1613(6) 0.6494(11) 0.6359(3) 0.120(3) Uani 0.5 1 d D U P A -1
C33A C 0.068(3) 0.599(6) 0.5833(14) 0.091(4) Uani 0.289(5) 1 d D U P B 2
H33C H 0.080907 0.669545 0.551441 0.109 Uiso 0.289(5) 1 calc R U P B 2
H33D H 0.118754 0.499112 0.585118 0.109 Uiso 0.289(5) 1 calc R U P B 2
Cl1A Cl -0.0540(9) 0.5196(14) 0.5676(5) 0.067(3) Uani 0.289(5) 1 d D U P B 2
Cl2A Cl 0.1085(11) 0.7148(18) 0.6378(7) 0.115(4) Uani 0.289(5) 1 d D U P B 2
O1 O 0.3872(3) 0.1380(4) 0.51744(14) 0.0353(9) Uani 1 1 d . . . . .
N1 N 0.1241(5) 0.1220(9) 0.5553(3) 0.079(2) Uani 1 1 d . . . . .
C1 C 0.1630(5) 0.0891(9) 0.5171(3) 0.0513(17) Uani 1 1 d . . . . .
O2 O 0.5091(3) 0.6208(4) 0.63006(14) 0.0333(9) Uani 1 1 d . . . . .
N2 N 0.3285(4) 0.4177(6) 0.49207(18) 0.0353(11) Uani 1 1 d . . . . .
C2 C 0.2122(4) 0.0471(7) 0.4694(2) 0.0374(14) Uani 1 1 d . . . . .
C3 C 0.1497(5) -0.0197(8) 0.4220(3) 0.0454(15) Uani 1 1 d . . . . .
H3 H 0.073772 -0.038277 0.421009 0.055 Uiso 1 1 calc R U . . .
O3 O 0.4692(3) 0.6637(5) 0.76585(16) 0.0451(11) Uani 1 1 d . . . . .
N3 N 0.3921(3) 0.6562(6) 0.55136(18) 0.0351(11) Uani 1 1 d . . . . .
O4 O 0.3095(3) 0.5261(5) 0.75566(18) 0.0536(12) Uani 1 1 d . . . . .
C4 C 0.1965(5) -0.0584(8) 0.3771(2) 0.0443(15) Uani 1 1 d . . . . .
H4 H 0.153256 -0.104382 0.345026 0.053 Uiso 1 1 calc R U . . .
C5 C 0.3082(5) -0.0307(8) 0.3782(2) 0.0431(15) Uani 1 1 d . . . . .
H5 H 0.341132 -0.058847 0.346997 0.052 Uiso 1 1 calc R U . . .
O5 O 0.4470(3) 0.1222(5) 0.67962(16) 0.0435(10) Uani 1 1 d . . . . .
C6 C 0.3703(4) 0.0373(7) 0.4246(2) 0.0333(13) Uani 1 1 d . . . . .
H6 H 0.446213 0.055736 0.425445 0.040 Uiso 1 1 calc R U . . .
C7 C 0.3227(4) 0.0785(6) 0.4695(2) 0.0304(12) Uani 1 1 d . . . . .
C8 C 0.3892(4) 0.3137(6) 0.5275(2) 0.0279(12) Uani 1 1 d . . . . .
C9 C 0.4553(4) 0.3686(7) 0.5745(2) 0.0312(12) Uani 1 1 d . . . . .
H9 H 0.499824 0.291191 0.598246 0.037 Uiso 1 1 calc R U . . .
C10 C 0.4526(4) 0.5430(7) 0.5846(2) 0.0287(12) Uani 1 1 d . . . . .
C11 C 0.3348(4) 0.5851(7) 0.5066(2) 0.0371(13) Uani 1 1 d . . . . .
H11 H 0.292965 0.662951 0.481741 0.044 Uiso 1 1 calc R U . . .
C12 C 0.5931(4) 0.5271(7) 0.6625(2) 0.0276(12) Uani 1 1 d . . . . .
C13 C 0.6967(4) 0.5449(7) 0.6502(2) 0.0329(13) Uani 1 1 d . . . . .
H13 H 0.709042 0.610904 0.619152 0.039 Uiso 1 1 calc R U . . .
C14 C 0.7837(4) 0.4649(8) 0.6838(2) 0.0410(14) Uani 1 1 d . . . . .
H14 H 0.855832 0.476388 0.675866 0.049 Uiso 1 1 calc R U . . .
C15 C 0.7643(4) 0.3687(7) 0.7289(2) 0.0391(14) Uani 1 1 d . . . . .
H15 H 0.823151 0.313959 0.751969 0.047 Uiso 1 1 calc R U . . .
C16 C 0.6598(4) 0.3529(7) 0.7399(2) 0.0375(14) Uani 1 1 d . . . . .
H16 H 0.647630 0.287325 0.771026 0.045 Uiso 1 1 calc R U . . .
C17 C 0.5707(4) 0.4296(7) 0.7070(2) 0.0289(12) Uani 1 1 d . . . . .
C18 C 0.4576(4) 0.4016(7) 0.7182(2) 0.0308(12) Uani 1 1 d . . . . .
C19 C 0.4031(4) 0.5326(7) 0.7475(2) 0.0352(13) Uani 1 1 d . . . . .
C20 C 0.4229(5) 0.7941(9) 0.7981(3) 0.065(2) Uani 1 1 d . . . . .
H20A H 0.472021 0.894090 0.803841 0.098 Uiso 1 1 calc R U . . .
H20B H 0.413609 0.745087 0.833794 0.098 Uiso 1 1 calc R U . . .
H20C H 0.351744 0.831088 0.778287 0.098 Uiso 1 1 calc R U . . .
C21 C 0.4031(4) 0.2542(7) 0.7045(2) 0.0351(13) Uani 1 1 d . . . . .
H21 H 0.331114 0.242301 0.712587 0.042 Uiso 1 1 calc R U . . .
C22 C 0.3725(5) -0.0148(8) 0.6577(3) 0.0540(17) Uani 1 1 d . . . . .
H22A H 0.344898 0.008266 0.618791 0.081 Uiso 1 1 calc R U . . .
H22B H 0.311249 -0.019229 0.678371 0.081 Uiso 1 1 calc R U . . .
H22C H 0.411050 -0.126052 0.661107 0.081 Uiso 1 1 calc R U . . .

loop_
_atom_site_aniso_label
_atom_site_aniso_U_11
_atom_site_aniso_U_22
_atom_site_aniso_U_33
_atom_site_aniso_U_23
_atom_site_aniso_U_13
_atom_site_aniso_U_12
C33 0.084(6) 0.089(7) 0.089(7) 0.019(7) 0.032(6) -0.018(7)
Cl1 0.089(3) 0.088(3) 0.085(3) 0.0042(19) 0.0164(16) 0.0020(19)
Cl2 0.120(5) 0.141(7) 0.097(4) 0.020(5) 0.008(4) -0.069(5)
C33A 0.090(7) 0.092(8) 0.092(8) 0.020(7) 0.018(8) -0.023(7)
Cl1A 0.067(3) 0.069(3) 0.066(3) 0.0010(19) 0.0121(18) -0.0014(19)
Cl2A 0.131(9) 0.090(7) 0.117(7) 0.007(6) -0.006(7) -0.018(6)
O1 0.042(2) 0.027(2) 0.034(2) -0.0031(16) -0.0040(17) 0.0014(17)
N1 0.069(4) 0.110(6) 0.066(4) -0.011(4) 0.034(3) 0.003(4)
C1 0.040(3) 0.060(4) 0.053(4) -0.008(3) 0.007(3) -0.008(3)
O2 0.0356(19) 0.029(2) 0.033(2) -0.0022(17) -0.0025(16) 0.0054(17)
N2 0.042(3) 0.029(3) 0.034(3) -0.001(2) 0.003(2) 0.002(2)
C2 0.040(3) 0.034(3) 0.039(3) -0.006(3) 0.008(3) -0.002(3)
C3 0.034(3) 0.042(4) 0.058(4) -0.006(3) 0.001(3) -0.002(3)
O3 0.031(2) 0.045(2) 0.061(3) -0.022(2) 0.0120(19) 0.0024(19)
N3 0.037(2) 0.031(3) 0.036(3) 0.002(2) 0.001(2) 0.005(2)
O4 0.036(2) 0.051(3) 0.079(3) -0.022(2) 0.025(2) -0.007(2)
C4 0.043(3) 0.045(4) 0.041(3) -0.015(3) -0.005(3) -0.004(3)
C5 0.049(4) 0.043(4) 0.037(3) -0.008(3) 0.005(3) 0.011(3)
O5 0.046(2) 0.029(2) 0.058(3) -0.0076(19) 0.0193(19) -0.0020(19)
C6 0.032(3) 0.028(3) 0.039(3) 0.003(3) 0.004(3) 0.000(2)
C7 0.035(3) 0.022(3) 0.033(3) -0.001(2) 0.001(2) 0.003(2)
C8 0.029(3) 0.023(3) 0.032(3) 0.000(2) 0.006(2) 0.002(2)
C9 0.031(3) 0.025(3) 0.036(3) 0.002(2) 0.002(2) 0.008(2)
C10 0.023(3) 0.035(3) 0.027(3) -0.003(2) 0.001(2) 0.002(2)
C11 0.041(3) 0.033(3) 0.034(3) 0.008(3) -0.004(3) 0.003(3)
C12 0.031(3) 0.025(3) 0.025(3) -0.008(2) -0.002(2) 0.002(2)
C13 0.033(3) 0.030(3) 0.035(3) -0.003(2) 0.005(2) -0.001(2)
C14 0.034(3) 0.045(4) 0.044(4) -0.010(3) 0.008(3) 0.003(3)
C15 0.029(3) 0.043(4) 0.042(3) -0.003(3) -0.002(3) 0.013(3)
C16 0.049(3) 0.039(3) 0.025(3) -0.001(3) 0.007(3) 0.003(3)
C17 0.029(3) 0.025(3) 0.031(3) -0.004(2) 0.001(2) 0.001(2)
C18 0.029(3) 0.033(3) 0.031(3) 0.000(2) 0.005(2) 0.005(3)
C19 0.032(3) 0.033(3) 0.040(3) -0.006(3) 0.004(3) 0.000(3)
C20 0.046(4) 0.061(5) 0.090(5) -0.047(4) 0.016(4) 0.000(3)
C21 0.035(3) 0.033(3) 0.040(3) -0.003(3) 0.014(3) 0.004(3)
C22 0.066(4) 0.034(4) 0.068(4) -0.010(3) 0.027(4) -0.011(3)

loop_
_atom_type_symbol
_atom_type_description
_atom_type_scat_dispersion_real
_atom_type_scat_dispersion_imag
_atom_type_scat_source
C C 0.0181 0.0091 'International Tables Vol C Tables 4.2.6.8 and 6.1.1.4'
H H 0.0000 0.0000 'International Tables Vol C Tables 4.2.6.8 and 6.1.1.4'
Cl Cl 0.3639 0.7018 'International Tables Vol C Tables 4.2.6.8 and 6.1.1.4'
N N 0.0311 0.0180 'International Tables Vol C Tables 4.2.6.8 and 6.1.1.4'
O O 0.0492 0.0322 'International Tables Vol C Tables 4.2.6.8 and 6.1.1.4'

loop_
_geom_angle_atom_site_label_1
_geom_angle_atom_site_label_2
_geom_angle_atom_site_label_3
_geom_angle
_geom_angle_site_symmetry_1
_geom_angle_site_symmetry_3
_geom_angle_publ_flag
Cl1 C33 Cl2 109.4(9) . . ?
Cl1 C33 H33A 109.8 . . ?
Cl2 C33 H33A 109.8 . . ?
Cl1 C33 H33B 109.8 . . ?
Cl2 C33 H33B 109.8 . . ?
H33A C33 H33B 108.2 . . ?
Cl1A C33A Cl2A 124(2) . . ?
Cl1A C33A H33C 106.3 . . ?
Cl2A C33A H33C 106.3 . . ?
Cl1A C33A H33D 106.3 . . ?
Cl2A C33A H33D 106.3 . . ?
H33C C33A H33D 106.4 . . ?
C8 O1 C7 117.9(4) . . ?
N1 C1 C2 179.7(8) . . ?
C10 O2 C12 118.5(4) . . ?
C8 N2 C11 113.9(5) . . ?
C7 C2 C3 118.8(5) . . ?
C7 C2 C1 120.3(5) . . ?
C3 C2 C1 120.8(5) . . ?
C4 C3 C2 120.6(5) . . ?
C4 C3 H3 119.7 . . ?
C2 C3 H3 119.7 . . ?
C19 O3 C20 115.7(4) . . ?
C11 N3 C10 114.2(5) . . ?
C3 C4 C5 120.0(5) . . ?
C3 C4 H4 120.0 . . ?
C5 C4 H4 120.0 . . ?
C6 C5 C4 119.8(5) . . ?
C6 C5 H5 120.1 . . ?
C4 C5 H5 120.1 . . ?
C21 O5 C22 116.1(4) . . ?
C7 C6 C5 120.1(5) . . ?
C7 C6 H6 119.9 . . ?
C5 C6 H6 119.9 . . ?
C6 C7 C2 120.6(5) . . ?
C6 C7 O1 119.8(5) . . ?
C2 C7 O1 119.4(4) . . ?
N2 C8 C9 124.5(5) . . ?
N2 C8 O1 119.0(4) . . ?
C9 C8 O1 116.5(4) . . ?
C10 C9 C8 115.3(5) . . ?
C10 C9 H9 122.3 . . ?
C8 C9 H9 122.3 . . ?
N3 C10 O2 112.2(5) . . ?
N3 C10 C9 123.8(5) . . ?
O2 C10 C9 124.0(5) . . ?
N3 C11 N2 128.2(5) . . ?
N3 C11 H11 115.9 . . ?
N2 C11 H11 115.9 . . ?
C13 C12 C17 122.5(5) . . ?
C13 C12 O2 117.3(5) . . ?
C17 C12 O2 120.0(4) . . ?
C12 C13 C14 119.2(5) . . ?
C12 C13 H13 120.4 . . ?
C14 C13 H13 120.4 . . ?
C15 C14 C13 119.7(5) . . ?
C15 C14 H14 120.2 . . ?
C13 C14 H14 120.2 . . ?
C16 C15 C14 119.6(5) . . ?
C16 C15 H15 120.2 . . ?
C14 C15 H15 120.2 . . ?
C15 C16 C17 122.3(5) . . ?
C15 C16 H16 118.8 . . ?
C17 C16 H16 118.8 . . ?
C12 C17 C16 116.6(5) . . ?
C12 C17 C18 122.4(5) . . ?
C16 C17 C18 120.9(5) . . ?
C21 C18 C19 117.1(5) . . ?
C21 C18 C17 122.0(5) . . ?
C19 C18 C17 120.8(5) . . ?
O4 C19 O3 122.0(5) . . ?
O4 C19 C18 125.6(5) . . ?
O3 C19 C18 112.4(4) . . ?
O3 C20 H20A 109.5 . . ?
O3 C20 H20B 109.5 . . ?
H20A C20 H20B 109.5 . . ?
O3 C20 H20C 109.5 . . ?
H20A C20 H20C 109.5 . . ?
H20B C20 H20C 109.5 . . ?
C18 C21 O5 122.1(5) . . ?
C18 C21 H21 118.9 . . ?
O5 C21 H21 118.9 . . ?
O5 C22 H22A 109.5 . . ?
O5 C22 H22B 109.5 . . ?
H22A C22 H22B 109.5 . . ?
O5 C22 H22C 109.5 . . ?
H22A C22 H22C 109.5 . . ?
H22B C22 H22C 109.5 . . ?

loop_
_geom_bond_atom_site_label_1
_geom_bond_atom_site_label_2
_geom_bond_distance
_geom_bond_site_symmetry_2
_geom_bond_publ_flag
C33 Cl1 1.730(12) . ?
C33 Cl2 1.758(12) . ?
C33 H33A 0.9900 . ?
C33 H33B 0.9900 . ?
C33A Cl1A 1.62(2) . ?
C33A Cl2A 1.62(2) . ?
C33A H33C 0.9900 . ?
C33A H33D 0.9900 . ?
O1 C8 1.378(6) . ?
O1 C7 1.394(6) . ?
N1 C1 1.150(8) . ?
C1 C2 1.443(8) . ?
O2 C10 1.362(6) . ?
O2 C12 1.408(6) . ?
N2 C8 1.328(6) . ?
N2 C11 1.339(7) . ?
C2 C7 1.392(7) . ?
C2 C3 1.393(8) . ?
C3 C4 1.359(8) . ?
C3 H3 0.9500 . ?
O3 C19 1.335(6) . ?
O3 C20 1.455(6) . ?
N3 C11 1.332(7) . ?
N3 C10 1.341(6) . ?
O4 C19 1.211(6) . ?
C4 C5 1.399(8) . ?
C4 H4 0.9500 . ?
C5 C6 1.374(7) . ?
C5 H5 0.9500 . ?
O5 C21 1.348(6) . ?
O5 C22 1.452(7) . ?
C6 C7 1.370(7) . ?
C6 H6 0.9500 . ?
C8 C9 1.372(7) . ?
C9 C10 1.371(7) . ?
C9 H9 0.9500 . ?
C11 H11 0.9500 . ?
C12 C13 1.373(7) . ?
C12 C17 1.392(7) . ?
C13 C14 1.395(8) . ?
C13 H13 0.9500 . ?
C14 C15 1.386(8) . ?
C14 H14 0.9500 . ?
C15 C16 1.373(7) . ?
C15 H15 0.9500 . ?
C16 C17 1.394(7) . ?
C16 H16 0.9500 . ?
C17 C18 1.488(7) . ?
C18 C21 1.340(7) . ?
C18 C19 1.469(7) . ?
C20 H20A 0.9800 . ?
C20 H20B 0.9800 . ?
C20 H20C 0.9800 . ?
C21 H21 0.9500 . ?
C22 H22A 0.9800 . ?
C22 H22B 0.9800 . ?
C22 H22C 0.9800 . ?

loop_
_geom_torsion_atom_site_label_1
_geom_torsion_atom_site_label_2
_geom_torsion_atom_site_label_3
_geom_torsion_atom_site_label_4
_geom_torsion
_geom_torsion_site_symmetry_1
_geom_torsion_site_symmetry_2
_geom_torsion_site_symmetry_3
_geom_torsion_site_symmetry_4
_geom_torsion_publ_flag
C7 C2 C3 C4 2.0(9) . . . . ?
C1 C2 C3 C4 179.8(6) . . . . ?
C2 C3 C4 C5 -0.3(9) . . . . ?
C3 C4 C5 C6 -0.6(9) . . . . ?
C4 C5 C6 C7 -0.3(9) . . . . ?
C5 C6 C7 C2 2.0(8) . . . . ?
C5 C6 C7 O1 176.3(5) . . . . ?
C3 C2 C7 C6 -2.9(8) . . . . ?
C1 C2 C7 C6 179.3(5) . . . . ?
C3 C2 C7 O1 -177.1(5) . . . . ?
C1 C2 C7 O1 5.0(8) . . . . ?
C8 O1 C7 C6 100.8(6) . . . . ?
C8 O1 C7 C2 -84.8(6) . . . . ?
C11 N2 C8 C9 -1.5(7) . . . . ?
C11 N2 C8 O1 178.6(4) . . . . ?
C7 O1 C8 N2 1.3(7) . . . . ?
C7 O1 C8 C9 -178.6(4) . . . . ?
N2 C8 C9 C10 2.5(8) . . . . ?
O1 C8 C9 C10 -177.6(4) . . . . ?
C11 N3 C10 O2 -179.5(4) . . . . ?
C11 N3 C10 C9 -0.7(7) . . . . ?
C12 O2 C10 N3 -166.6(4) . . . . ?
C12 O2 C10 C9 14.6(7) . . . . ?
C8 C9 C10 N3 -1.2(7) . . . . ?
C8 C9 C10 O2 177.4(4) . . . . ?
C10 N3 C11 N2 1.9(8) . . . . ?
C8 N2 C11 N3 -0.8(8) . . . . ?
C10 O2 C12 C13 91.7(6) . . . . ?
C10 O2 C12 C17 -92.0(5) . . . . ?
C17 C12 C13 C14 -1.0(8) . . . . ?
O2 C12 C13 C14 175.2(5) . . . . ?
C12 C13 C14 C15 0.2(8) . . . . ?
C13 C14 C15 C16 0.1(9) . . . . ?
C14 C15 C16 C17 0.5(9) . . . . ?
C13 C12 C17 C16 1.5(8) . . . . ?
O2 C12 C17 C16 -174.6(4) . . . . ?
C13 C12 C17 C18 -176.1(5) . . . . ?
O2 C12 C17 C18 7.7(7) . . . . ?
C15 C16 C17 C12 -1.3(8) . . . . ?
C15 C16 C17 C18 176.5(5) . . . . ?
C12 C17 C18 C21 100.8(6) . . . . ?
C16 C17 C18 C21 -76.8(7) . . . . ?
C12 C17 C18 C19 -82.4(7) . . . . ?
C16 C17 C18 C19 100.0(6) . . . . ?
C20 O3 C19 O4 2.5(8) . . . . ?
C20 O3 C19 C18 -176.7(5) . . . . ?
C21 C18 C19 O4 -7.7(9) . . . . ?
C17 C18 C19 O4 175.3(5) . . . . ?
C21 C18 C19 O3 171.5(5) . . . . ?
C17 C18 C19 O3 -5.5(7) . . . . ?
C19 C18 C21 O5 -177.1(5) . . . . ?
C17 C18 C21 O5 -0.1(8) . . . . ?
C22 O5 C21 C18 -168.5(5) . . . . ?
